data_2227459
loop_
_publ_author_name
'Mukhtar, Asma'
'Tahir, M. Nawaz'
'Khan, Misbahul Ain'
'Khan, Muhammad Naeem'

_publ_section_title
;
 Ethyl 2-benzamido-4,5,6,7-tetrahydro-1-benzothiophene-3-carboxylate
;
_journal_issue 10
_journal_name_full 'Acta Crystallographica Section E'
_journal_page_first o2652
_journal_paper_doi 10.1107/S1600536810037761
_journal_volume 66
_journal_year 2010
_chemical_formula_iupac 'C18 H19 N O3 S'
_chemical_formula_moiety 'C18 H19 N O3 S'
_chemical_formula_sum 'C18 H19 N O3 S'
_chemical_formula_weight 329.40
_chemical_name_systematic
;
Ethyl 2-benzamido-4,5,6,7-tetrahydro-1-benzothiophene-3-carboxylate
;
_space_group_IT_number 14
_symmetry_cell_setting monoclinic
_symmetry_space_group_name_Hall '-P 2ybc'
_symmetry_space_group_name_H-M 'P 1 21/c 1'
_atom_sites_solution_hydrogens geom
_atom_sites_solution_primary direct
_atom_sites_solution_secondary difmap
_audit_creation_method SHELXL-97
_cell_angle_alpha 90
_cell_angle_beta 92.5000(10)
_cell_angle_gamma 90
_cell_formula_units_Z 4
_cell_length_a 8.1061(2)
_cell_length_b 10.6593(3)
_cell_length_c 19.0554(5)
_cell_measurement_reflns_used 2052
_cell_measurement_temperature 296(2)
_cell_measurement_theta_max 25.25
_cell_measurement_theta_min 2.52
_cell_volume 1644.92(8)
_computing_cell_refinement 'SAINT (Bruker, 2009)'
_computing_data_collection 'APEX2 (Bruker, 2009)'
_computing_data_reduction 'SAINT (Bruker, 2009)'
_computing_molecular_graphics 'ORTEP-3 for Windows (Farrugia, 1997) and PLATON (Spek, 2009)'
_computing_publication_material
;
WinGX (Farrugia, 1999) and PLATON (Spek, 2009)
;
_computing_structure_refinement 'SHELXL97 (Sheldrick, 2008)'
_computing_structure_solution 'SHELXS97 (Sheldrick, 2008)'
_diffrn_ambient_temperature 296(2)
_diffrn_detector_area_resol_mean 8.10
_diffrn_measured_fraction_theta_full 0.997
_diffrn_measured_fraction_theta_max 0.997
_diffrn_measurement_device_type 'Bruker Kappa APEXII CCD'
_diffrn_measurement_method \w
_diffrn_radiation_monochromator graphite
_diffrn_radiation_source 'fine-focus sealed tube'
_diffrn_radiation_type MoK\a
_diffrn_radiation_wavelength 0.71073
_diffrn_reflns_av_R_equivalents 0.0368
_diffrn_reflns_av_sigmaI/netI 0.0348
_diffrn_reflns_limit_h_max 9
_diffrn_reflns_limit_h_min -9
_diffrn_reflns_limit_k_max 12
_diffrn_reflns_limit_k_min -12
_diffrn_reflns_limit_l_max 22
_diffrn_reflns_limit_l_min -22
_diffrn_reflns_number 12204
_diffrn_reflns_theta_full 25.25
_diffrn_reflns_theta_max 25.25
_diffrn_reflns_theta_min 2.52
_diffrn_standards_decay_% 0
_diffrn_standards_interval_count 0
_diffrn_standards_interval_time 0
_diffrn_standards_number 0
_exptl_absorpt_coefficient_mu 0.211
_exptl_absorpt_correction_T_max 0.958
_exptl_absorpt_correction_T_min 0.953
_exptl_absorpt_correction_type multi-scan
_exptl_absorpt_process_details '(SADABS; Bruker, 2005)'
_exptl_crystal_colour colorless
_exptl_crystal_density_diffrn 1.330
_exptl_crystal_density_method 'not measured'
_exptl_crystal_description prism
_exptl_crystal_F_000 696
_exptl_crystal_size_max 0.25
_exptl_crystal_size_mid 0.20
_exptl_crystal_size_min 0.20
_refine_diff_density_max 0.163
_refine_diff_density_min -0.195
_refine_ls_goodness_of_fit_ref 1.010
_refine_ls_hydrogen_treatment constr
_refine_ls_matrix_type full
_refine_ls_number_parameters 210
_refine_ls_number_reflns 2964
_refine_ls_number_restraints 6
_refine_ls_restrained_S_all 1.012
_refine_ls_R_factor_all 0.0680
_refine_ls_R_factor_gt 0.0417
_refine_ls_shift/su_max 0.000
_refine_ls_shift/su_mean 0.000
_refine_ls_structure_factor_coef Fsqd
_refine_ls_weighting_details 'calc w=1/[\s^2^(Fo^2^)+(0.0503P)^2^+0.4332P] where P=(Fo^2^+2Fc^2^)/3'
_refine_ls_weighting_scheme calc
_refine_ls_wR_factor_gt 0.1003
_refine_ls_wR_factor_ref 0.1171
_reflns_number_gt 2052
_reflns_number_total 2964
_reflns_threshold_expression I>2\s(I)
_cod_data_source_file gk2302.cif
_cod_data_source_block I
_cod_original_sg_symbol_H-M 'P 21/c'
_cod_database_code 2227459
_cod_database_fobs_code 2227459

loop_
_symmetry_equiv_pos_site_id
_symmetry_equiv_pos_as_xyz
1 x,y,z
2 -x,1/2+y,1/2-z
3 -x,-y,-z
4 x,1/2-y,1/2+z

loop_
_atom_site_aniso_label
_atom_site_aniso_U_11
_atom_site_aniso_U_22
_atom_site_aniso_U_33
_atom_site_aniso_U_12
_atom_site_aniso_U_13
_atom_site_aniso_U_23
S1 0.0836(4) 0.0704(4) 0.0522(3) -0.0085(3) 0.0127(3) -0.0147(3)
O1 0.1332(16) 0.0676(12) 0.0634(10) -0.0298(11) 0.0243(10) -0.0167(9)
O2 0.0950(11) 0.0567(10) 0.0472(9) -0.0046(8) 0.0196(8) -0.0014(7)
O3 0.0983(12) 0.0495(9) 0.0532(9) -0.0073(8) 0.0168(8) -0.0036(7)
N1 0.0610(11) 0.0512(11) 0.0463(10) -0.0008(8) 0.0086(8) -0.0027(8)
C1 0.0553(12) 0.0529(13) 0.0555(13) -0.0032(10) 0.0045(10) 0.0017(11)
C2 0.0746(15) 0.0689(16) 0.0609(14) -0.0185(12) 0.0098(12) -0.0028(13)
C3 0.0868(18) 0.089(2) 0.0591(15) -0.0080(15) 0.0115(13) -0.0011(14)
C4 0.0936(19) 0.0776(19) 0.0714(17) 0.0040(15) 0.0196(14) 0.0237(16)
C5 0.101(2) 0.0565(16) 0.093(2) -0.0055(14) 0.0221(16) 0.0151(15)
C6 0.0878(17) 0.0550(15) 0.0670(15) -0.0053(12) 0.0108(13) 0.0003(12)
C7 0.0642(14) 0.0529(14) 0.0576(13) -0.0069(11) 0.0053(10) -0.0027(12)
C8 0.0476(11) 0.0559(13) 0.0418(11) 0.0043(10) 0.0031(9) -0.0007(9)
C9 0.0489(11) 0.0482(12) 0.0420(11) 0.0049(9) 0.0025(9) 0.0029(9)
C10 0.0485(12) 0.0593(14) 0.0439(11) 0.0080(10) 0.0039(9) 0.0047(10)
C11 0.0621(13) 0.0656(15) 0.0576(13) 0.0034(11) 0.0117(10) 0.0105(11)
C12A 0.076(3) 0.098(2) 0.0587(18) 0.004(2) 0.0198(18) 0.0171(15)
C13A 0.076(3) 0.098(2) 0.0587(18) 0.004(2) 0.0198(18) 0.0171(15)
C14 0.0943(18) 0.105(2) 0.0479(13) 0.0045(16) 0.0172(12) -0.0045(14)
C15 0.0626(14) 0.0730(16) 0.0452(12) 0.0009(11) 0.0096(10) -0.0011(11)
C16 0.0594(13) 0.0505(13) 0.0456(12) 0.0025(10) 0.0044(10) 0.0043(10)
C17 0.127(2) 0.0565(15) 0.0587(15) -0.0111(15) 0.0169(14) -0.0116(12)
C18 0.154(3) 0.0614(18) 0.090(2) -0.0203(18) 0.0097(19) -0.0084(16)
C12B 0.076(3) 0.098(2) 0.0587(18) 0.004(2) 0.0198(18) 0.0171(15)
C13B 0.076(3) 0.098(2) 0.0587(18) 0.004(2) 0.0198(18) 0.0171(15)

loop_
_atom_site_type_symbol
_atom_site_label
_atom_site_fract_x
_atom_site_fract_y
_atom_site_fract_z
_atom_site_U_iso_or_equiv
_atom_site_thermal_displace_type
_atom_site_calc_flag
_atom_site_refinement_flags
_atom_site_occupancy
S S1 0.75739(8) 0.64947(6) 0.09851(3) 0.0685(2) Uani . . 1.000
O O1 0.9000(2) 0.82309(16) 0.01442(9) 0.0875(7) Uani . . 1.000
O O2 0.8026(2) 0.41537(14) -0.09850(7) 0.0658(6) Uani . . 1.000
O O3 0.6816(2) 0.26412(14) -0.03830(7) 0.0666(6) Uani . . 1.000
N N1 0.8625(2) 0.63457(16) -0.03524(8) 0.0527(6) Uani . . 1.000
C C1 0.9770(3) 0.8019(2) -0.10411(11) 0.0545(7) Uani . . 1.000
C C2 0.9702(3) 0.7346(2) -0.16629(12) 0.0679(9) Uani . . 1.000
C C3 1.0262(3) 0.7864(3) -0.22706(13) 0.0781(10) Uani . . 1.000
C C4 1.0909(3) 0.9047(3) -0.22675(14) 0.0804(11) Uani . . 1.000
C C5 1.1013(3) 0.9711(3) -0.16569(16) 0.0830(11) Uani . . 1.000
C C6 1.0438(3) 0.9216(2) -0.10479(13) 0.0697(9) Uani . . 1.000
C C7 0.9121(3) 0.7563(2) -0.03689(12) 0.0582(8) Uani . . 1.000
C C8 0.7865(2) 0.5770(2) 0.01970(10) 0.0484(7) Uani . . 1.000
C C9 0.7256(2) 0.45660(19) 0.01795(10) 0.0464(7) Uani . . 1.000
C C10 0.6520(2) 0.4227(2) 0.08292(10) 0.0505(7) Uani . . 1.000
C C11 0.5695(3) 0.2999(2) 0.09967(11) 0.0615(8) Uani . . 1.000
C C12A 0.5302(8) 0.2864(5) 0.1768(3) 0.0771(13) Uani . . 0.641(6)
C C13A 0.4684(7) 0.4071(4) 0.2069(3) 0.0771(13) Uani . . 0.641(6)
C C14 0.5952(3) 0.5146(3) 0.20270(12) 0.0820(10) Uani . . 1.000
C C15 0.6620(3) 0.5167(2) 0.12986(11) 0.0601(8) Uani . . 1.000
C C16 0.7408(3) 0.3798(2) -0.04470(11) 0.0518(7) Uani . . 1.000
C C17 0.6953(4) 0.1819(2) -0.09806(13) 0.0804(10) Uani . . 1.000
C C18 0.6130(4) 0.0615(3) -0.08052(16) 0.1017(13) Uani . . 1.000
C C12B 0.4639(11) 0.3191(11) 0.1642(4) 0.0771(13) Uani . . 0.359(6)
C C13B 0.5564(13) 0.3883(8) 0.2231(4) 0.0771(13) Uani . . 0.359(6)
H H1 0.88006 0.58943 -0.07157 0.0632 Uiso . . 1.000
H H4 1.12771 0.93963 -0.26797 0.0964 Uiso . . 1.000
H H2 0.92751 0.65362 -0.16705 0.0815 Uiso . . 1.000
H H3 1.01981 0.74051 -0.26860 0.0936 Uiso . . 1.000
H H11A 0.64111 0.23142 0.08692 0.0738 Uiso . . 1.000
H H11B 0.46774 0.29269 0.07120 0.0738 Uiso . . 1.000
H H12A 0.44709 0.22178 0.18136 0.0926 Uiso . . 0.641(6)
H H12B 0.62887 0.26010 0.20338 0.0926 Uiso . . 0.641(6)
H H13A 0.44302 0.39369 0.25557 0.0926 Uiso . . 0.641(6)
H H13B 0.36703 0.43138 0.18147 0.0926 Uiso . . 0.641(6)
H H14A 0.54276 0.59409 0.21247 0.0985 Uiso . . 1.000
H H14B 0.68476 0.50168 0.23738 0.0985 Uiso . . 1.000
H H17A 0.81052 0.16736 -0.10724 0.0962 Uiso . . 1.000
H H17B 0.64183 0.21915 -0.13955 0.0962 Uiso . . 1.000
H H18A 0.66559 0.02642 -0.03888 0.1525 Uiso . . 1.000
H H18B 0.62180 0.00366 -0.11881 0.1525 Uiso . . 1.000
H H18C 0.49861 0.07682 -0.07259 0.1525 Uiso . . 1.000
H H5 1.14776 1.05084 -0.16517 0.0996 Uiso . . 1.000
H H6 1.04969 0.96880 -0.06371 0.0837 Uiso . . 1.000
H H12C 0.36549 0.36616 0.15021 0.0926 Uiso . . 0.359(6)
H H12D 0.42929 0.23798 0.18130 0.0926 Uiso . . 0.359(6)
H H13C 0.48949 0.39036 0.26402 0.0926 Uiso . . 0.359(6)
H H13D 0.65770 0.34371 0.23564 0.0926 Uiso . . 0.359(6)

loop_
_atom_type_symbol
_atom_type_description
_atom_type_scat_dispersion_real
_atom_type_scat_dispersion_imag
_atom_type_scat_source
C C 0.0033 0.0016 'International Tables Vol C Tables 4.2.6.8 and 6.1.1.4'
H H 0.0000 0.0000 'International Tables Vol C Tables 4.2.6.8 and 6.1.1.4'
N N 0.0061 0.0033 'International Tables Vol C Tables 4.2.6.8 and 6.1.1.4'
O O 0.0106 0.0060 'International Tables Vol C Tables 4.2.6.8 and 6.1.1.4'
S S 0.1246 0.1234 'International Tables Vol C Tables 4.2.6.8 and 6.1.1.4'

loop_
_geom_angle_atom_site_label_1
_geom_angle_atom_site_label_2
_geom_angle_atom_site_label_3
_geom_angle_site_symmetry_1
_geom_angle_site_symmetry_2
_geom_angle_site_symmetry_3
_geom_angle
_geom_angle_publ_flag
C8 S1 C15 . . . 90.83(10) no
C16 O3 C17 . . . 116.70(17) no
C7 N1 C8 . . . 125.72(18) no
C7 N1 H1 . . . 117.00 no
C8 N1 H1 . . . 117.00 no
C2 C1 C6 . . . 118.0(2) no
C2 C1 C7 . . . 124.4(2) no
C6 C1 C7 . . . 117.5(2) no
C1 C2 C3 . . . 120.6(2) no
C2 C3 C4 . . . 120.5(2) no
C3 C4 C5 . . . 119.6(3) no
C4 C5 C6 . . . 120.8(3) no
C1 C6 C5 . . . 120.5(2) no
O1 C7 C1 . . . 123.0(2) no
O1 C7 N1 . . . 120.4(2) no
N1 C7 C1 . . . 116.61(19) no
S1 C8 C9 . . . 112.26(14) no
S1 C8 N1 . . . 123.14(16) no
N1 C8 C9 . . . 124.60(18) no
C8 C9 C16 . . . 120.08(17) no
C10 C9 C16 . . . 127.95(18) no
C8 C9 C10 . . . 111.98(17) no
C11 C10 C15 . . . 121.34(18) no
C9 C10 C11 . . . 126.98(18) no
C9 C10 C15 . . . 111.67(19) no
C10 C11 C12B . . . 108.7(5) no
C10 C11 C12A . . . 113.5(3) no
C11 C12A C13A . . . 112.0(4) no
C11 C12B C13B . . . 112.4(7) no
C12A C13A C14 . . . 112.4(4) no
C12B C13B C14 . . . 111.2(7) no
C13A C14 C15 . . . 108.9(3) no
C13B C14 C15 . . . 110.7(4) no
S1 C15 C10 . . . 113.26(16) no
S1 C15 C14 . . . 120.80(18) no
C10 C15 C14 . . . 125.9(2) no
O2 C16 C9 . . . 124.47(19) no
O3 C16 C9 . . . 113.69(18) no
O2 C16 O3 . . . 121.84(19) no
O3 C17 C18 . . . 107.2(2) no
C1 C2 H2 . . . 120.00 no
C3 C2 H2 . . . 120.00 no
C2 C3 H3 . . . 120.00 no
C4 C3 H3 . . . 120.00 no
C3 C4 H4 . . . 120.00 no
C5 C4 H4 . . . 120.00 no
C4 C5 H5 . . . 120.00 no
C6 C5 H5 . . . 120.00 no
C1 C6 H6 . . . 120.00 no
C5 C6 H6 . . . 120.00 no
C10 C11 H11A . . . 109.00 no
C10 C11 H11B . . . 109.00 no
C12A C11 H11A . . . 109.00 no
C12A C11 H11B . . . 109.00 no
H11A C11 H11B . . . 108.00 no
C12B C11 H11A . . . 131.00 no
C12B C11 H11B . . . 88.00 no
C11 C12A H12A . . . 109.00 no
C11 C12A H12B . . . 109.00 no
C13A C12A H12A . . . 109.00 no
C13A C12A H12B . . . 109.00 no
H12A C12A H12B . . . 108.00 no
C13B C12B H12C . . . 109.00 no
C11 C12B H12C . . . 109.00 no
C11 C12B H12D . . . 109.00 no
C13B C12B H12D . . . 109.00 no
H12C C12B H12D . . . 108.00 no
C12A C13A H13A . . . 109.00 no
C14 C13A H13A . . . 109.00 no
C14 C13A H13B . . . 109.00 no
C12A C13A H13B . . . 109.00 no
H13A C13A H13B . . . 108.00 no
C14 C13B H13C . . . 109.00 no
C14 C13B H13D . . . 109.00 no
C12B C13B H13C . . . 109.00 no
C12B C13B H13D . . . 109.00 no
H13C C13B H13D . . . 108.00 no
C13A C14 H14A . . . 110.00 no
C13A C14 H14B . . . 110.00 no
C15 C14 H14A . . . 110.00 no
C13B C14 H14A . . . 131.00 no
C13B C14 H14B . . . 81.00 no
C15 C14 H14B . . . 110.00 no
H14A C14 H14B . . . 108.00 no
C18 C17 H17A . . . 110.00 no
O3 C17 H17A . . . 110.00 no
O3 C17 H17B . . . 110.00 no
H17A C17 H17B . . . 109.00 no
C18 C17 H17B . . . 110.00 no
C17 C18 H18C . . . 109.00 no
C17 C18 H18B . . . 109.00 no
H18B C18 H18C . . . 109.00 no
H18A C18 H18B . . . 109.00 no
H18A C18 H18C . . . 109.00 no
C17 C18 H18A . . . 109.00 no

loop_
_geom_bond_atom_site_label_1
_geom_bond_atom_site_label_2
_geom_bond_site_symmetry_1
_geom_bond_site_symmetry_2
_geom_bond_distance
_geom_bond_publ_flag
S1 C8 . . 1.714(2) no
S1 C15 . . 1.732(2) no
O1 C7 . . 1.217(3) no
O2 C16 . . 1.221(3) no
O3 C16 . . 1.331(3) no
O3 C17 . . 1.445(3) no
N1 C7 . . 1.359(3) no
N1 C8 . . 1.381(2) no
N1 H1 . . 0.8600 no
C1 C2 . . 1.384(3) no
C1 C6 . . 1.386(3) no
C1 C7 . . 1.488(3) no
C2 C3 . . 1.378(3) no
C3 C4 . . 1.366(4) no
C4 C5 . . 1.361(4) no
C5 C6 . . 1.375(4) no
C8 C9 . . 1.375(3) no
C9 C10 . . 1.444(3) no
C9 C16 . . 1.457(3) no
C10 C15 . . 1.343(3) no
C10 C11 . . 1.510(3) no
C11 C12A . . 1.524(6) no
C11 C12B . . 1.542(8) no
C12A C13A . . 1.503(7) no
C12B C13B . . 1.514(12) no
C13A C14 . . 1.544(6) no
C13B C14 . . 1.440(9) no
C14 C15 . . 1.512(3) no
C17 C18 . . 1.491(4) no
C2 H2 . . 0.9300 no
C3 H3 . . 0.9300 no
C4 H4 . . 0.9300 no
C5 H5 . . 0.9300 no
C6 H6 . . 0.9300 no
C11 H11A . . 0.9700 no
C11 H11B . . 0.9700 no
C12A H12A . . 0.9700 no
C12A H12B . . 0.9700 no
C12B H12D . . 0.9700 no
C12B H12C . . 0.9700 no
C13A H13B . . 0.9700 no
C13A H13A . . 0.9700 no
C13B H13C . . 0.9700 no
C13B H13D . . 0.9700 no
C14 H14A . . 0.9700 no
C14 H14B . . 0.9700 no
C17 H17A . . 0.9700 no
C17 H17B . . 0.9700 no
C18 H18B . . 0.9600 no
C18 H18C . . 0.9600 no
C18 H18A . . 0.9600 no

loop_
_geom_hbond_atom_site_label_D
_geom_hbond_atom_site_label_H
_geom_hbond_atom_site_label_A
_geom_hbond_site_symmetry_A
_geom_hbond_distance_DH
_geom_hbond_distance_HA
_geom_hbond_distance_DA
_geom_hbond_angle_DHA
_geom_hbond_publ_flag
N1 H1 O2 . 0.86 2.02 2.664(2) 131 yes
C6 H6 O1 3_775 0.93 2.44 3.242(3) 145 yes
C11 H11A O3 . 0.97 2.45 2.845(3) 104 no

loop_
_geom_torsion_atom_site_label_1
_geom_torsion_atom_site_label_2
_geom_torsion_atom_site_label_3
_geom_torsion_atom_site_label_4
_geom_torsion_site_symmetry_1
_geom_torsion_site_symmetry_2
_geom_torsion_site_symmetry_3
_geom_torsion_site_symmetry_4
_geom_torsion
_geom_torsion_publ_flag
C15 S1 C8 N1 . . . . 179.88(17) no
C15 S1 C8 C9 . . . . -0.02(15) no
C8 S1 C15 C10 . . . . -0.32(18) no
C8 S1 C15 C14 . . . . -178.7(2) no
C17 O3 C16 O2 . . . . 0.5(3) no
C17 O3 C16 C9 . . . . -178.9(2) no
C16 O3 C17 C18 . . . . -176.8(2) no
C8 N1 C7 O1 . . . . 4.4(3) no
C8 N1 C7 C1 . . . . -174.38(19) no
C7 N1 C8 S1 . . . . -5.3(3) no
C7 N1 C8 C9 . . . . 174.55(19) no
C6 C1 C2 C3 . . . . -0.9(4) no
C7 C1 C2 C3 . . . . 176.9(2) no
C2 C1 C6 C5 . . . . 0.0(4) no
C7 C1 C6 C5 . . . . -178.0(2) no
C2 C1 C7 O1 . . . . -170.1(2) no
C2 C1 C7 N1 . . . . 8.6(3) no
C6 C1 C7 O1 . . . . 7.7(4) no
C6 C1 C7 N1 . . . . -173.6(2) no
C1 C2 C3 C4 . . . . 0.7(4) no
C2 C3 C4 C5 . . . . 0.6(4) no
C3 C4 C5 C6 . . . . -1.6(4) no
C4 C5 C6 C1 . . . . 1.3(4) no
S1 C8 C9 C10 . . . . 0.33(19) no
S1 C8 C9 C16 . . . . -179.36(15) no
N1 C8 C9 C10 . . . . -179.57(16) no
N1 C8 C9 C16 . . . . 0.8(3) no
C8 C9 C10 C11 . . . . 178.53(18) no
C8 C9 C10 C15 . . . . -0.6(2) no
C16 C9 C10 C11 . . . . -1.8(3) no
C16 C9 C10 C15 . . . . 179.1(2) no
C8 C9 C16 O2 . . . . -1.6(3) no
C8 C9 C16 O3 . . . . 177.88(18) no
C10 C9 C16 O2 . . . . 178.8(2) no
C10 C9 C16 O3 . . . . -1.8(3) no
C9 C10 C11 C12A . . . . 170.4(3) no
C15 C10 C11 C12A . . . . -10.6(4) no
C9 C10 C15 S1 . . . . 0.6(2) no
C9 C10 C15 C14 . . . . 178.9(2) no
C11 C10 C15 S1 . . . . -178.60(16) no
C11 C10 C15 C14 . . . . -0.3(3) no
C10 C11 C12A C13A . . . . 39.9(5) no
C11 C12A C13A C14 . . . . -59.8(6) no
C12A C13A C14 C15 . . . . 46.7(5) no
C13A C14 C15 S1 . . . . 160.7(3) no
C13A C14 C15 C10 . . . . -17.5(4) no
